data_4515266
loop_
_publ_author_name
'Li, Xiaomin'
'Yang, Jin'
'Song, Ziyi'
'Chen, Ruiping'
'Ma, Lulu'
'Li, Haining'
'Jia, Jiong'
'Meng, Jiao'
'Li, Xuan'
'Yi, Mingdong'
'Sun, Xuan'

_publ_section_title
;
 Naphthalene Diimide Ammonium Directed Single-Crystalline Perovskites with
 &#x201C;Atypical&#x201D; Ambipolar Charge Transport Signatures in
 Two-Dimensional Limit
;
_journal_issue 9
_journal_name_full 'ACS Applied Energy Materials'
_journal_page_first 4467
_journal_paper_doi 10.1021/acsaem.8b00988
_journal_volume 1
_journal_year 2018
_chemical_formula_moiety 'I10 Pb3, C21 H22 N3 O4, C22 H25 N3 O4, C21 H18 N3 O4, C21 H23 N3 O4'
_chemical_formula_sum 'C85 H88 I10 N12 O16 Pb3'
_chemical_formula_weight 3424.24
_space_group_crystal_system monoclinic
_space_group_IT_number 14
_space_group_name_Hall '-P 2yn'
_space_group_name_H-M_alt 'P 1 21/n 1'
_atom_sites_solution_hydrogens mixed
_audit_creation_date 2018-04-03
_audit_creation_method
;
Olex2 1.2
(compiled 2017.03.28 svn.r3405 for OlexSys, GUI svn.r5337)
;
_audit_update_record
;
????
;
_cell_angle_alpha 90
_cell_angle_beta 106.930(4)
_cell_angle_gamma 90
_cell_formula_units_Z 4
_cell_length_a 12.882(4)
_cell_length_b 61.295(15)
_cell_length_c 16.037(4)
_cell_measurement_reflns_used 20731
_cell_measurement_temperature 293(2)
_cell_measurement_theta_max 27.7238
_cell_measurement_theta_min 2.0513
_cell_volume 12114(6)
_computing_cell_refinement 'CrystalClear (Rigaku Inc., 2008)'
_computing_data_collection 'CrystalClear (Rigaku Inc., 2008)'
_computing_data_reduction 'CrystalClear (Rigaku Inc., 2008)'
_computing_molecular_graphics 'Olex2 (Dolomanov et al., 2009)'
_computing_publication_material 'Olex2 (Dolomanov et al., 2009)'
_computing_structure_refinement 'ShelXL (Sheldrick, 2015)'
_diffrn_ambient_temperature 293(2)
_diffrn_measured_fraction_theta_full 0.859
_diffrn_measured_fraction_theta_max 0.870
_diffrn_measurement_device_type 'Bruker P4'
_diffrn_measurement_method '\w scans'
_diffrn_radiation_type MoK\a
_diffrn_radiation_wavelength 0.71073
_diffrn_reflns_av_R_equivalents 0.1099
_diffrn_reflns_av_unetI/netI 0.1176
_diffrn_reflns_Laue_measured_fraction_full 0.859
_diffrn_reflns_Laue_measured_fraction_max 0.870
_diffrn_reflns_limit_h_max 15
_diffrn_reflns_limit_h_min -15
_diffrn_reflns_limit_k_max 73
_diffrn_reflns_limit_k_min -73
_diffrn_reflns_limit_l_max 17
_diffrn_reflns_limit_l_min -19
_diffrn_reflns_number 47165
_diffrn_reflns_point_group_measured_fraction_full 0.859
_diffrn_reflns_point_group_measured_fraction_max 0.870
_diffrn_reflns_theta_full 25.242
_diffrn_reflns_theta_max 25.122
_diffrn_reflns_theta_min 2.121
_exptl_absorpt_coefficient_mu 6.762
_exptl_absorpt_correction_T_max 1
_exptl_absorpt_correction_T_min 0.6244
_exptl_absorpt_correction_type multi-scan
_exptl_absorpt_process_details SADABS
_exptl_crystal_colour 'clear light red'
_exptl_crystal_colour_lustre clear
_exptl_crystal_colour_modifier light
_exptl_crystal_colour_primary red
_exptl_crystal_density_diffrn 1.878
_exptl_crystal_description prism
_exptl_crystal_F_000 6344
_exptl_crystal_size_max 0.5
_exptl_crystal_size_mid 0.3
_exptl_crystal_size_min 0.05
_platon_squeeze_details 'TITL 1 in P2(1)/n'
_refine_diff_density_max 1.631
_refine_diff_density_min -1.867
_refine_diff_density_rms 0.244
_refine_ls_extinction_method none
_refine_ls_goodness_of_fit_ref 1.042
_refine_ls_hydrogen_treatment constr
_refine_ls_matrix_type full
_refine_ls_number_parameters 689
_refine_ls_number_reflns 18834
_refine_ls_number_restraints 305
_refine_ls_restrained_S_all 1.045
_refine_ls_R_factor_all 0.1167
_refine_ls_R_factor_gt 0.0952
_refine_ls_shift/su_max 0.005
_refine_ls_shift/su_mean 0.000
_refine_ls_structure_factor_coef Fsqd
_refine_ls_weighting_details 'w=1/[\s^2^(Fo^2^)+(0.1381P)^2^] where P=(Fo^2^+2Fc^2^)/3'
_refine_ls_weighting_scheme calc
_refine_ls_wR_factor_gt 0.2633
_refine_ls_wR_factor_ref 0.2878
_reflns_Friedel_coverage 0.000
_reflns_number_gt 13103
_reflns_number_total 18834
_reflns_threshold_expression 'I > 2\s(I)'
_cod_data_source_file ae8b00988_si_002.cif
_cod_data_source_block 1_sq_s
_cod_original_cell_volume 12114(5)
_cod_database_code 4515266
_shelxl_version_number 2013-4
_shelx_space_group_comment
;
The symmetry employed for this shelxl refinement is uniquely defined
by the following loop, which should always be used as a source of
symmetry information in preference to the above space-group names.
They are only intended as comments.
;
_shelx_estimated_absorpt_t_max 0.729
_shelx_estimated_absorpt_t_min 0.133
_olex2_refinement_description
;
1. Fixed Uiso
 At 1.2 times of:
  All C(H) groups, All C(H,H) groups
 At 1.5 times of:
  All C(H,H,H) groups, All O(H) groups
2. Restrained distances
 C4-N2
 1.4 with sigma of 0.01
 N2-C3
 1.4 with sigma of 0.01
 C4-C3
 2.35 with sigma of 0.01
 N2-O1
 2.35 with sigma of 0.01
 C36-N2
 2.35 with sigma of 0.01
 O1AA-N2
 2.35 with sigma of 0.01
 O65-C3AA
 1.25 with sigma of 0.01
 C63-O4AA
 1.25 with sigma of 0.01
 O65-N1AA
 2.35 with sigma of 0.01
 O4AA-N1AA
 2.35 with sigma of 0.01
 C302-C70
 1.35 with sigma of 0.01
 C70-C301
 1.35 with sigma of 0.01
 C302-C206
 1.35 with sigma of 0.01
 C206-C70
 2.35 with sigma of 0.01
 C302-C301
 2.35 with sigma of 0.01
 C1AA-C3AA
 2.35 with sigma of 0.01
 C1AA-C63
 2.35 with sigma of 0.01
 C69-C303
 1.35 with sigma of 0.01
 C205-C69
 1.35 with sigma of 0.01
 C202-C205
 1.35 with sigma of 0.01
 C205-C303
 2.35 with sigma of 0.01
 N1AA-C1AA
 1.45 with sigma of 0.01
 C4AA-C1AA
 1.55 with sigma of 0.01
 C4AA-N1AA
 2.35 with sigma of 0.01
 N1AA-C4AA
 2.35 with sigma of 0.01
 O65-C4AA
 3 with sigma of 0.02
3. Restrained planarity
 C70, C302, C206, C203, C204, C301
 with sigma of 0.01
 C3AA, N1AA, C63, C1AA
 with sigma of 0.001
4. Uiso/Uaniso restraints and constraints
C31 \\sim N11 \\sim C11 \\sim C12 \\sim C13 \\sim C14 \\sim C15 \\sim N12 \\sim
C16 \\sim C20 \\sim O12 \\sim C17 \\sim O11 \\sim C19 \\sim C18 \\sim C27 \\sim
C21 \\sim C24 \\sim C26 \\sim C22 \\sim C23 \\sim C25 \\sim C29 \\sim C28 \\sim
N13 \\sim O13 \\sim O14 \\sim C30: within 1.7A with sigma of 0.004 and sigma
for terminal atoms of 0.08
O1AA \\sim N31 \\sim C71 \\sim C72 \\sim C73 \\sim C74 \\sim C75 \\sim N32
\\sim C76 \\sim C80 \\sim O32 \\sim C77 \\sim O31 \\sim C79 \\sim C78 \\sim C87
\\sim C81 \\sim C84 \\sim C2AA \\sim C82 \\sim C8 \\sim C83 \\sim C3 \\sim C4
\\sim N2 \\sim O1 \\sim C0AA \\sim C36: within 1.7A with sigma of 0.004 and
sigma for terminal atoms of 0.08
C45 \\sim N21 \\sim C41 \\sim C42 \\sim C43 \\sim C44 \\sim N22 \\sim C46 \\sim
C50 \\sim O22 \\sim C47 \\sim O21 \\sim C49 \\sim C48 \\sim C57 \\sim C51 \\sim
C54 \\sim C56 \\sim C52 \\sim C53 \\sim C55 \\sim C59 \\sim C58 \\sim N23 \\sim
O23 \\sim O24 \\sim C5 \\sim C61 \\sim C62: within 1.7A with sigma of 0.004 and
sigma for terminal atoms of 0.08
C63 \\sim N41 \\sim C208 \\sim C209 \\sim C212 \\sim C213 \\sim C214 \\sim N42
\\sim C207 \\sim C210 \\sim O72 \\sim C206 \\sim O71 \\sim C202 \\sim C203
\\sim C302 \\sim C205 \\sim C204 \\sim C69 \\sim C301 \\sim C303 \\sim C3AA
\\sim N1AA \\sim O65 \\sim O4AA \\sim C1AA: within 1.7A with sigma of 0.002 and
sigma for terminal atoms of 0.08
5.a Riding coordinates:
 O72(H72)
5.b Secondary CH2 refined with riding coordinates:
 C14(H14A,H14B), C15(H15A,H15B), C30(H30A,H30B), C44(H44A,H44B), C45(H45A,
 H45B), C61(H61A,H61B), C74(H74A,H74B), C209(H20D,H20E), C214(H21G,H21H),
 C5(H5A,H5B), C0AA(H0AA,H0AB)
5.c Me refined with riding coordinates:
 C62(H62A,H62B,H62C), C71(H71A,H71B,H71C), C4AA(H4AA,H4AB,H4AC)
5.d Aromatic/amide H refined with riding coordinates:
 C21(H21), C22(H22), C26(H26), C27(H27), C51(H51), C52(H52), C56(H56),
 C57(H57), C2AA(H2AA), C87(H87), C81(H81), C82(H82), C205(H205), C69(H69),
 C302(H302), C70(H70), C1AA(H1AA)
5.e Fitted hexagon refined as free rotating group:
 C78(C84,C8,C2AA,C87,C77), C210(N42,C207,C206,C203,C202), C301(C204,C303,C63,
 N1AA,C3AA)
5.f Idealised Me refined as rotating group:
 C11(H11A,H11B,H11C), C12(H12A,H12B,H12C), C13(H13A,H13B,H13C), C31(H31A,H31B,
 H31C), C41(H41A,H41B,H41C), C42(H42A,H42B,H42C), C43(H43A,H43B,H43C), C73(H73A,
 H73B,H73C), C208(H20A,H20B,H20C), C212(H21A,H21B,H21C), C213(H21D,H21E,H21F),
 C36(H36A,H36B,H36C)
5.g Idealised tetrahedral OH refined as rotating group:
 O24(H24), O71(H71), O1AA(H1AB)
;
_olex2_submission_special_instructions 'No special instructions were received'

loop_
_space_group_symop_operation_xyz
'x, y, z'
'-x+1/2, y+1/2, -z+1/2'
'-x, -y, -z'
'x-1/2, -y-1/2, z-1/2'

loop_
_atom_site_label
_atom_site_type_symbol
_atom_site_fract_x
_atom_site_fract_y
_atom_site_fract_z
_atom_site_U_iso_or_equiv
_atom_site_adp_type
_atom_site_occupancy
_atom_site_site_symmetry_order
_atom_site_calc_flag
_atom_site_refinement_flags_posn
_atom_site_refinement_flags_adp
Pb1 Pb -0.65594(6) 0.20597(2) -0.08394(4) 0.04686(18) Uani 1 1 d . .
Pb2 Pb -0.17179(6) 0.21114(2) -0.32524(4) 0.04720(19) Uani 1 1 d . .
Pb3 Pb -0.41910(6) 0.21067(2) -0.20978(4) 0.04991(19) Uani 1 1 d . .
I4 I -0.61316(10) 0.24470(2) -0.21899(8) 0.0612(3) Uani 1 1 d . .
I5 I -0.23144(10) 0.17501(2) -0.20216(7) 0.0600(3) Uani 1 1 d . .
I6 I -0.42606(10) 0.21491(2) -0.41407(7) 0.0571(3) Uani 1 1 d . .
I7 I -0.39128(9) 0.20556(2) -0.00750(7) 0.0576(3) Uani 1 1 d . .
I8 I -0.23055(10) 0.24817(2) -0.19162(7) 0.0587(3) Uani 1 1 d . .
I9 I -0.68368(11) 0.16945(2) 0.04196(8) 0.0708(4) Uani 1 1 d . .
I10 I -0.91501(10) 0.20622(2) -0.18968(8) 0.0651(3) Uani 1 1 d . .
I11 I -0.14633(11) 0.17344(2) -0.44925(8) 0.0684(3) Uani 1 1 d . .
I12 I -0.60327(10) 0.17389(2) -0.23205(8) 0.0675(3) Uani 1 1 d . .
I13 I -0.64530(11) 0.24742(2) 0.04978(9) 0.0702(4) Uani 1 1 d . .
N11 N 0.0104(14) 0.2079(2) 0.0797(10) 0.061(3) Uani 1 1 d . U
N12 N -0.0730(12) 0.1559(2) 0.1287(9) 0.0642(19) Uani 1 1 d . U
N13 N 0.1216(14) 0.0775(2) 0.4634(11) 0.082(2) Uani 1 1 d . U
N21 N -0.3306(11) 0.2843(2) 0.0164(8) 0.051(3) Uiso 1 1 d . U
N22 N -0.3157(13) 0.3394(3) -0.0747(10) 0.074(3) Uiso 1 1 d . U
N23 N -0.0086(16) 0.4329(3) -0.0890(12) 0.100(3) Uiso 1 1 d . U
N31 N 0.5917(15) 0.2118(2) 0.3015(11) 0.073(4) Uiso 1 1 d . U
N32 N 0.5299(16) 0.1614(3) 0.3597(12) 0.096(3) Uiso 1 1 d . U
N41 N 0.068(2) 0.1302(4) -0.2167(15) 0.124(4) Uiso 1 1 d . U
O11 O 0.0024(16) 0.1359(2) 0.0410(10) 0.111(6) Uani 1 1 d . U
O12 O -0.1441(10) 0.1756(2) 0.2217(9) 0.080(4) Uani 1 1 d . U
O13 O 0.2003(18) 0.0585(3) 0.3689(12) 0.141(8) Uani 1 1 d . U
O14 O 0.0454(14) 0.0955(3) 0.5528(9) 0.105(5) Uani 1 1 d . U
O21 O -0.3087(13) 0.3474(3) 0.0636(10) 0.099(5) Uiso 1 1 d . U
O22 O -0.3250(14) 0.3313(3) -0.2129(11) 0.110(5) Uiso 1 1 d . U
O23 O 0.0135(16) 0.4382(3) 0.0435(12) 0.127(6) Uiso 1 1 d . U
O24 O -0.0201(17) 0.4259(4) -0.2386(13) 0.138(7) Uiso 1 1 d . U
H24 H -0.0617 0.4358 -0.2620 0.208 Uiso 1 1 calc GR .
O31 O 0.4306(12) 0.1719(2) 0.4524(8) 0.080(4) Uiso 1 1 d . U
O32 O 0.6152(17) 0.1513(4) 0.2660(13) 0.142(7) Uiso 1 1 d . U
O71 O 0.3595(18) 0.0977(4) -0.2404(12) 0.138(7) Uiso 1 1 d . U
H71 H 0.3035 0.0921 -0.2710 0.208 Uiso 1 1 calc GR .
O72 O 0.280(2) 0.0991(5) 0.0157(18) 0.218(12) Uiso 1 1 d . U
H72 H 0.2328 0.1066 -0.0165 0.326 Uiso 1 1 d R .
C11 C 0.009(3) 0.2098(4) 0.1680(16) 0.134(12) Uani 1 1 d . U
H11A H 0.0037 0.2249 0.1822 0.201 Uiso 1 1 calc GR .
H11B H 0.0744 0.2037 0.2059 0.201 Uiso 1 1 calc GR .
H11C H -0.0525 0.2020 0.1754 0.201 Uiso 1 1 calc GR .
C12 C -0.074(2) 0.2198(4) 0.011(2) 0.174(16) Uani 1 1 d . U
H12A H -0.1209 0.2094 -0.0267 0.261 Uiso 1 1 calc GR .
H12B H -0.0398 0.2288 -0.0220 0.261 Uiso 1 1 calc GR .
H12C H -0.1162 0.2288 0.0384 0.261 Uiso 1 1 calc GR .
C13 C 0.1154(17) 0.2168(3) 0.0742(15) 0.086(7) Uani 1 1 d . U
H13A H 0.1232 0.2316 0.0949 0.128 Uiso 1 1 calc GR .
H13B H 0.1170 0.2165 0.0148 0.128 Uiso 1 1 calc GR .
H13C H 0.1739 0.2082 0.1096 0.128 Uiso 1 1 calc GR .
C14 C -0.0047(15) 0.1848(3) 0.0560(12) 0.065(2) Uani 1 1 d . U
H14A H 0.0592 0.1771 0.0903 0.079 Uiso 1 1 calc R .
H14B H -0.0056 0.1836 -0.0045 0.079 Uiso 1 1 calc R .
C15 C -0.1008(15) 0.1728(3) 0.0655(12) 0.065(2) Uani 1 1 d . U
H15A H -0.1489 0.1830 0.0820 0.078 Uiso 1 1 calc R .
H15B H -0.1400 0.1665 0.0097 0.078 Uiso 1 1 calc R .
C16 C -0.0973(15) 0.1589(3) 0.2079(11) 0.064(2) Uani 1 1 d . U
C17 C -0.0600(15) 0.1412(3) 0.2761(12) 0.064(2) Uani 1 1 d . U
C18 C -0.0033(15) 0.1234(3) 0.2607(12) 0.067(2) Uani 1 1 d . U
C19 C 0.0184(15) 0.1198(3) 0.1808(12) 0.068(2) Uani 1 1 d . U
C20 C -0.0141(16) 0.1371(3) 0.1108(12) 0.065(2) Uani 1 1 d . U
C21 C 0.0734(15) 0.1026(3) 0.1637(12) 0.071(2) Uani 1 1 d . U
H21 H 0.0847 0.1011 0.1093 0.085 Uiso 1 1 calc R .
C22 C 0.1124(16) 0.0877(3) 0.2273(12) 0.072(2) Uani 1 1 d . U
H22 H 0.1537 0.0761 0.2170 0.087 Uiso 1 1 calc R .
C23 C 0.0917(16) 0.0892(3) 0.3095(12) 0.073(2) Uani 1 1 d . U
C24 C 0.0347(15) 0.1067(3) 0.3271(12) 0.069(2) Uani 1 1 d . U
C25 C 0.0148(16) 0.1097(3) 0.4052(12) 0.072(2) Uani 1 1 d . U
C26 C -0.0425(15) 0.1279(3) 0.4232(12) 0.070(2) Uani 1 1 d . U
H26 H -0.0557 0.1295 0.4769 0.084 Uiso 1 1 calc R .
C27 C -0.0791(15) 0.1438(3) 0.3566(12) 0.068(2) Uani 1 1 d . U
H27 H -0.1164 0.1560 0.3668 0.082 Uiso 1 1 calc R .
C28 C 0.0610(18) 0.0945(3) 0.4875(14) 0.078(2) Uani 1 1 d . U
C29 C 0.1451(17) 0.0740(3) 0.3815(13) 0.078(2) Uani 1 1 d . U
C30 C 0.1683(17) 0.0621(3) 0.5345(13) 0.086(3) Uani 1 1 d . U
H30A H 0.1875 0.0701 0.5891 0.103 Uiso 1 1 calc R .
H30B H 0.2349 0.0563 0.5268 0.103 Uiso 1 1 calc R .
C31 C 0.096(3) 0.0432(5) 0.542(2) 0.208(18) Uani 1 1 d . U
H31A H 0.0755 0.0352 0.4882 0.312 Uiso 1 1 calc GR .
H31B H 0.0314 0.0487 0.5537 0.312 Uiso 1 1 calc GR .
H31C H 0.1338 0.0338 0.5886 0.312 Uiso 1 1 calc GR .
C41 C -0.4219(15) 0.2746(3) -0.0525(11) 0.071(5) Uiso 1 1 d . U
H41A H -0.3946 0.2680 -0.0962 0.107 Uiso 1 1 calc GR .
H41B H -0.4731 0.2858 -0.0786 0.107 Uiso 1 1 calc GR .
H41C H -0.4570 0.2637 -0.0272 0.107 Uiso 1 1 calc GR .
C42 C -0.2459(16) 0.2662(3) 0.0387(13) 0.080(5) Uiso 1 1 d . U
H42A H -0.2556 0.2577 0.0861 0.121 Uiso 1 1 calc GR .
H42B H -0.1746 0.2725 0.0553 0.121 Uiso 1 1 calc GR .
H42C H -0.2543 0.2570 -0.0113 0.121 Uiso 1 1 calc GR .
C43 C -0.3671(15) 0.2910(3) 0.0927(11) 0.061(4) Uiso 1 1 d . U
H43A H -0.3912 0.3059 0.0857 0.091 Uiso 1 1 calc GR .
H43B H -0.3079 0.2896 0.1451 0.091 Uiso 1 1 calc GR .
H43C H -0.4259 0.2818 0.0965 0.091 Uiso 1 1 calc GR .
C44 C -0.2804(14) 0.3023(3) -0.0209(11) 0.059(3) Uiso 1 1 d . U
H44A H -0.2490 0.2967 -0.0646 0.071 Uiso 1 1 calc R .
H44B H -0.2237 0.3093 0.0246 0.071 Uiso 1 1 calc R .
C45 C -0.3815(16) 0.3204(3) -0.0666(13) 0.074(4) Uiso 1 1 d . U
H45A H -0.4268 0.3154 -0.1228 0.088 Uiso 1 1 calc R .
H45B H -0.4264 0.3234 -0.0287 0.088 Uiso 1 1 calc R .
C46 C -0.2916(16) 0.3443(3) -0.1527(12) 0.073(3) Uiso 1 1 d . U
C47 C -0.2282(17) 0.3635(3) -0.1610(13) 0.075(3) Uiso 1 1 d . U
C48 C -0.1910(17) 0.3778(3) -0.0842(13) 0.076(3) Uiso 1 1 d . U
C49 C -0.2163(17) 0.3714(3) -0.0074(13) 0.076(3) Uiso 1 1 d . U
C50 C -0.2831(17) 0.3527(3) -0.0022(13) 0.075(3) Uiso 1 1 d . U
C51 C -0.1848(17) 0.3856(3) 0.0649(13) 0.084(3) Uiso 1 1 d . U
H51 H -0.2080 0.3831 0.1137 0.101 Uiso 1 1 calc R .
C52 C -0.1167(18) 0.4040(4) 0.0627(14) 0.087(3) Uiso 1 1 d . U
H52 H -0.0894 0.4126 0.1120 0.104 Uiso 1 1 calc R .
C53 C -0.0926(18) 0.4086(4) -0.0127(14) 0.086(3) Uiso 1 1 d . U
C54 C -0.1328(17) 0.3960(3) -0.0855(13) 0.081(3) Uiso 1 1 d . U
C55 C -0.1074(18) 0.4012(4) -0.1635(14) 0.086(3) Uiso 1 1 d . U
C56 C -0.1458(17) 0.3869(3) -0.2389(13) 0.083(3) Uiso 1 1 d . U
H56 H -0.1319 0.3909 -0.2905 0.099 Uiso 1 1 calc R .
C57 C -0.2023(17) 0.3674(3) -0.2378(13) 0.080(3) Uiso 1 1 d . U
H57 H -0.2210 0.3579 -0.2849 0.096 Uiso 1 1 calc R .
C58 C -0.043(2) 0.4195(4) -0.1666(15) 0.093(3) Uiso 1 1 d . U
C59 C -0.0268(19) 0.4273(4) -0.0176(15) 0.092(3) Uiso 1 1 d . U
C61 C -0.010(2) 0.4731(5) -0.1239(18) 0.121(5) Uiso 1 1 d . U
H61A H -0.0403 0.4762 -0.0763 0.145 Uiso 1 1 calc R .
H61B H -0.0700 0.4704 -0.1757 0.145 Uiso 1 1 calc R .
C62 C 0.063(4) 0.4963(8) -0.142(3) 0.28(3) Uiso 1 1 d . U
H62A H 0.1109 0.5012 -0.0871 0.426 Uiso 1 1 calc R .
H62B H 0.0133 0.5077 -0.1673 0.426 Uiso 1 1 calc R .
H62C H 0.1049 0.4924 -0.1803 0.426 Uiso 1 1 calc R .
C71 C 0.589(4) 0.2106(7) 0.212(3) 0.22(2) Uiso 1 1 d . U
H71A H 0.5275 0.2184 0.1766 0.337 Uiso 1 1 calc R .
H71B H 0.5851 0.1956 0.1937 0.337 Uiso 1 1 calc R .
H71C H 0.6545 0.2170 0.2047 0.337 Uiso 1 1 calc R .
C72 C 0.593(3) 0.2339(5) 0.321(2) 0.138(11) Uiso 1 1 d . U
C73 C 0.6867(19) 0.2026(4) 0.3615(14) 0.090(6) Uiso 1 1 d . U
H73A H 0.7180 0.1920 0.3319 0.135 Uiso 1 1 calc GR .
H73B H 0.6670 0.1956 0.4085 0.135 Uiso 1 1 calc GR .
H73C H 0.7385 0.2139 0.3844 0.135 Uiso 1 1 calc GR .
C74 C 0.4913(19) 0.2028(3) 0.3153(14) 0.082(3) Uiso 1 1 d . U
H74A H 0.4940 0.2050 0.3758 0.099 Uiso 1 1 calc R .
H74B H 0.4298 0.2110 0.2797 0.099 Uiso 1 1 calc R .
C75 C 0.4731(19) 0.1795(4) 0.2948(14) 0.088(3) Uiso 1 1 d . U
C76 C 0.598(2) 0.1472(4) 0.3360(17) 0.103(3) Uiso 1 1 d . U
C78 C 0.6317(14) 0.1287(3) 0.4745(12) 0.108(3) Uiso 1 1 d . U
C84 C 0.6785(15) 0.1121(3) 0.5319(9) 0.115(3) Uiso 1 1 d G U
C8 C 0.7352(15) 0.0955(3) 0.5053(11) 0.122(3) Uiso 1 1 d G U
C2AA C 0.7449(14) 0.0955(3) 0.4213(12) 0.120(4) Uiso 1 1 d G U
H2AA H 0.7828 0.0844 0.4035 0.144 Uiso 1 1 calc R .
C87 C 0.6981(15) 0.1122(3) 0.3638(9) 0.115(4) Uiso 1 1 d G U
H87 H 0.7046 0.1122 0.3076 0.138 Uiso 1 1 calc R .
C77 C 0.6414(15) 0.1288(3) 0.3904(11) 0.108(3) Uiso 1 1 d G U
C79 C 0.566(2) 0.1436(4) 0.5033(16) 0.103(3) Uiso 1 1 d . U
C80 C 0.503(2) 0.1609(4) 0.4399(15) 0.097(3) Uiso 1 1 d . U
C81 C 0.561(2) 0.1413(4) 0.5929(16) 0.110(4) Uiso 1 1 d . U
H81 H 0.5180 0.1504 0.6155 0.132 Uiso 1 1 calc R .
C82 C 0.620(2) 0.1255(5) 0.6400(18) 0.115(4) Uiso 1 1 d . U
H82 H 0.6251 0.1255 0.6991 0.137 Uiso 1 1 calc R .
C83 C 0.675(2) 0.1090(5) 0.6109(18) 0.117(3) Uiso 1 1 d . U
C205 C 0.509(2) 0.0613(4) -0.1762(13) 0.153(3) Uiso 1 1 d D U
H205 H 0.4923 0.0648 -0.2351 0.183 Uiso 1 1 calc R .
C69 C 0.585(2) 0.0457(4) -0.1494(15) 0.156(3) Uiso 1 1 d D U
H69 H 0.6325 0.0428 -0.1822 0.187 Uiso 1 1 calc R .
C208 C -0.041(3) 0.1209(6) -0.2808(19) 0.156(12) Uiso 1 1 d . U
H20A H -0.0440 0.1245 -0.3397 0.234 Uiso 1 1 calc GR .
H20B H -0.1017 0.1271 -0.2666 0.234 Uiso 1 1 calc GR .
H20C H -0.0417 0.1053 -0.2748 0.234 Uiso 1 1 calc GR .
C209 C 0.154(2) 0.1115(5) -0.1917(18) 0.127(4) Uiso 1 1 d . U
H20D H 0.1256 0.0998 -0.1637 0.153 Uiso 1 1 calc R .
H20E H 0.1656 0.1057 -0.2445 0.153 Uiso 1 1 calc R .
C210 C 0.3816(17) 0.0899(3) -0.1608(10) 0.144(3) Uiso 1 1 d . U
N42 N 0.3193(14) 0.0977(3) -0.1096(13) 0.139(3) Uiso 1 1 d G U
C207 C 0.3280(13) 0.0882(3) -0.0291(12) 0.143(3) Uiso 1 1 d G U
C206 C 0.3991(16) 0.0709(3) 0.0001(10) 0.148(3) Uiso 1 1 d DG U
C203 C 0.4614(13) 0.0631(3) -0.0512(15) 0.151(3) Uiso 1 1 d G U
C202 C 0.4526(14) 0.0726(3) -0.1316(14) 0.149(3) Uiso 1 1 d DG U
C212 C 0.068(2) 0.1427(5) -0.1311(18) 0.138(11) Uiso 1 1 d . U
H21A H -0.0049 0.1461 -0.1323 0.207 Uiso 1 1 calc GR .
H21B H 0.1090 0.1560 -0.1271 0.207 Uiso 1 1 calc GR .
H21C H 0.1010 0.1337 -0.0814 0.207 Uiso 1 1 calc GR .
C213 C 0.104(2) 0.1445(4) -0.2740(15) 0.100(7) Uiso 1 1 d . U
H21D H 0.1153 0.1363 -0.3215 0.150 Uiso 1 1 calc GR .
H21E H 0.1711 0.1513 -0.2422 0.150 Uiso 1 1 calc GR .
H21F H 0.0503 0.1556 -0.2965 0.150 Uiso 1 1 calc GR .
C214 C 0.257(2) 0.1188(5) -0.1336(19) 0.132(3) Uiso 1 1 d . U
H21G H 0.2478 0.1260 -0.0825 0.159 Uiso 1 1 calc R .
H21H H 0.2940 0.1286 -0.1631 0.159 Uiso 1 1 calc R .
C302 C 0.4030(13) 0.0600(3) 0.0756(11) 0.149(4) Uiso 1 1 d D U
H302 H 0.3614 0.0649 0.1106 0.179 Uiso 1 1 calc R .
C301 C 0.5284(11) 0.0345(2) 0.0508(12) 0.159(3) Uiso 1 1 d D U
C204 C 0.5332(11) 0.0439(2) -0.0268(12) 0.156(3) Uiso 1 1 d G U
C303 C 0.5943(14) 0.0342(3) -0.0751(10) 0.158(3) Uiso 1 1 d DG U
C63 C 0.6506(13) 0.0150(2) -0.0459(9) 0.161(4) Uiso 1 1 d DG U
N1AA N 0.6458(9) 0.00556(19) 0.0317(9) 0.163(4) Uiso 1 1 d DG U
C3AA C 0.5847(11) 0.0153(2) 0.0800(10) 0.162(4) Uiso 1 1 d DG U
C70 C 0.4665(13) 0.0423(3) 0.0996(12) 0.58(7) Uiso 1 1 d D .
H70 H 0.4680 0.0352 0.1513 0.699 Uiso 1 1 calc R .
C5 C 0.067(2) 0.4510(4) -0.1003(17) 0.112(4) Uiso 1 1 d . U
H5A H 0.0976 0.4476 -0.1473 0.135 Uiso 1 1 calc R .
H5B H 0.1257 0.4531 -0.0471 0.135 Uiso 1 1 calc R .
O1 O 0.7021(18) 0.0894(4) 0.7442(13) 0.168(9) Uiso 1 1 d D U
N2 N 0.7769(18) 0.0753(3) 0.6395(11) 0.132(4) Uiso 1 1 d D U
C3 C 0.786(2) 0.0780(5) 0.5567(13) 0.128(4) Uiso 1 1 d D U
C4 C 0.719(2) 0.0905(4) 0.6712(16) 0.124(4) Uiso 1 1 d D U
O1AA O 0.839(3) 0.0610(4) 0.5284(15) 0.186(10) Uiso 1 1 d D U
H1AB H 0.8456 0.0506 0.5616 0.279 Uiso 1 1 calc GR .
C0AA C 0.816(3) 0.0572(5) 0.7101(18) 0.141(5) Uiso 1 1 d . U
H0AA H 0.8948 0.0559 0.7262 0.169 Uiso 1 1 calc R .
H0AB H 0.7956 0.0609 0.7619 0.169 Uiso 1 1 calc R .
C36 C 0.770(5) 0.0383(4) 0.676(4) 0.35(3) Uiso 1 1 d D U
H36A H 0.8172 0.0264 0.7003 0.524 Uiso 1 1 calc GR .
H36B H 0.7565 0.0385 0.6139 0.524 Uiso 1 1 calc GR .
H36C H 0.7022 0.0365 0.6893 0.524 Uiso 1 1 calc GR .
O4AA O 0.716(2) 0.0098(6) -0.0872(17) 0.293(18) Uiso 1 1 d D U
C1AA C 0.7010(12) -0.0135(2) 0.0621(13) 0.165(4) Uiso 1 1 d D U
H1AA H 0.6848 -0.0273 0.0381 0.198 Uiso 1 1 calc R .
O65 O 0.577(3) 0.0072(6) 0.1507(18) 0.36(2) Uiso 1 1 d D U
C4AA C 0.795(2) -0.0074(5) 0.144(2) 0.70(9) Uiso 1 1 d D .
H4AA H 0.8320 0.0052 0.1313 1.049 Uiso 1 1 calc R .
H4AB H 0.8449 -0.0194 0.1589 1.049 Uiso 1 1 calc R .
H4AC H 0.7662 -0.0043 0.1913 1.049 Uiso 1 1 calc R .

loop_
_atom_site_aniso_label
_atom_site_aniso_U_11
_atom_site_aniso_U_22
_atom_site_aniso_U_33
_atom_site_aniso_U_23
_atom_site_aniso_U_13
_atom_site_aniso_U_12
Pb1 0.0392(3) 0.0594(3) 0.0434(3) 0.0009(2) 0.0143(3) -0.0002(2)
Pb2 0.0407(4) 0.0630(4) 0.0403(4) -0.0010(2) 0.0156(3) -0.0014(2)
Pb3 0.0406(4) 0.0684(4) 0.0441(4) -0.0007(2) 0.0176(3) -0.0009(3)
I4 0.0567(7) 0.0714(7) 0.0592(7) 0.0102(5) 0.0226(5) 0.0075(5)
I5 0.0569(7) 0.0670(6) 0.0608(7) 0.0129(5) 0.0244(5) 0.0066(5)
I6 0.0444(6) 0.0822(7) 0.0417(6) -0.0040(5) 0.0076(5) -0.0027(5)
I7 0.0420(6) 0.0855(7) 0.0441(6) -0.0001(5) 0.0107(5) 0.0016(5)
I8 0.0576(7) 0.0718(7) 0.0503(6) -0.0112(5) 0.0212(5) -0.0082(5)
I9 0.0771(9) 0.0752(7) 0.0608(7) 0.0134(6) 0.0212(6) 0.0019(6)
I10 0.0432(6) 0.0901(8) 0.0606(7) -0.0010(6) 0.0130(6) -0.0010(5)
I11 0.0667(8) 0.0805(8) 0.0613(7) -0.0161(6) 0.0240(6) 0.0016(6)
I12 0.0583(7) 0.0733(7) 0.0710(7) -0.0162(6) 0.0192(6) -0.0123(5)
I13 0.0646(8) 0.0823(8) 0.0740(8) -0.0209(6) 0.0362(7) -0.0042(6)
N11 0.068(6) 0.052(5) 0.068(6) 0.008(4) 0.026(5) 0.001(4)
N12 0.068(4) 0.056(3) 0.068(4) 0.006(3) 0.020(4) -0.002(3)
N13 0.081(5) 0.064(4) 0.092(4) 0.009(4) 0.013(4) 0.004(4)
O11 0.157(17) 0.079(9) 0.087(10) -0.018(8) 0.022(11) 0.010(10)
O12 0.058(8) 0.109(10) 0.085(9) 0.013(8) 0.038(7) 0.003(7)
O13 0.20(2) 0.079(11) 0.134(14) 0.022(10) 0.031(14) 0.045(12)
O14 0.116(13) 0.130(13) 0.074(9) 0.032(9) 0.033(9) 0.004(11)
C11 0.21(3) 0.108(19) 0.104(19) -0.062(15) 0.08(2) -0.071(19)
C12 0.11(2) 0.080(16) 0.28(4) 0.08(2) -0.01(2) -0.051(15)
C13 0.072(14) 0.052(9) 0.134(18) -0.016(11) 0.033(14) -0.004(9)
C14 0.071(5) 0.057(4) 0.071(5) 0.008(4) 0.024(4) -0.003(4)
C15 0.070(5) 0.057(4) 0.070(4) 0.008(4) 0.021(4) -0.003(4)
C16 0.066(4) 0.055(4) 0.070(4) 0.004(4) 0.019(4) -0.002(4)
C17 0.065(4) 0.055(3) 0.072(4) 0.003(3) 0.018(4) -0.001(3)
C18 0.068(4) 0.055(3) 0.075(4) 0.002(3) 0.015(3) -0.001(3)
C19 0.070(4) 0.056(3) 0.074(4) 0.002(3) 0.016(4) 0.000(3)
C20 0.069(4) 0.056(4) 0.070(4) 0.005(4) 0.018(4) -0.001(4)
C21 0.072(4) 0.058(4) 0.078(4) 0.000(4) 0.014(4) 0.003(4)
C22 0.073(4) 0.057(4) 0.081(4) 0.001(4) 0.013(4) 0.005(4)
C23 0.073(4) 0.057(4) 0.082(4) 0.003(4) 0.013(4) 0.004(3)
C24 0.070(4) 0.054(3) 0.079(4) 0.004(3) 0.014(4) 0.001(3)
C25 0.072(4) 0.058(4) 0.082(4) 0.007(4) 0.015(4) 0.000(3)
C26 0.070(4) 0.059(4) 0.078(4) 0.003(4) 0.016(4) 0.001(4)
C27 0.068(4) 0.058(4) 0.076(4) 0.002(4) 0.017(4) 0.000(4)
C28 0.077(5) 0.061(4) 0.089(4) 0.009(4) 0.013(4) 0.003(4)
C29 0.078(5) 0.059(4) 0.088(4) 0.006(4) 0.012(4) 0.007(4)
C30 0.084(6) 0.069(5) 0.096(6) 0.012(5) 0.014(5) 0.005(5)
C31 0.20(3) 0.12(2) 0.30(4) 0.13(3) 0.05(3) 0.00(2)

loop_
_atom_type_symbol
_atom_type_description
_atom_type_scat_dispersion_real
_atom_type_scat_dispersion_imag
_atom_type_scat_source
C C 0.0033 0.0016 'International Tables Vol C Tables 4.2.6.8 and 6.1.1.4'
H H 0.0000 0.0000 'International Tables Vol C Tables 4.2.6.8 and 6.1.1.4'
I I -0.4742 1.8119 'International Tables Vol C Tables 4.2.6.8 and 6.1.1.4'
N N 0.0061 0.0033 'International Tables Vol C Tables 4.2.6.8 and 6.1.1.4'
O O 0.0106 0.0060 'International Tables Vol C Tables 4.2.6.8 and 6.1.1.4'
Pb Pb -3.3944 10.1111 'International Tables Vol C Tables 4.2.6.8 and 6.1.1.4'

loop_
_geom_angle_atom_site_label_1
_geom_angle_atom_site_label_2
_geom_angle_atom_site_label_3
_geom_angle
_geom_angle_site_symmetry_1
_geom_angle_site_symmetry_3
I7 Pb1 I4 84.16(3) . .
I7 Pb1 I10 171.31(4) . .
I7 Pb1 I12 81.66(3) . .
I7 Pb1 I13 85.46(3) . .
I9 Pb1 I4 177.16(4) . .
I9 Pb1 I7 93.19(4) . .
I9 Pb1 I10 92.71(4) . .
I9 Pb1 I12 97.20(4) . .
I9 Pb1 I13 97.08(4) . .
I10 Pb1 I4 89.80(3) . .
I10 Pb1 I12 91.28(4) . .
I10 Pb1 I13 100.14(4) . .
I12 Pb1 I4 81.41(4) . .
I13 Pb1 I4 83.77(4) . .
I13 Pb1 I12 161.24(4) . .
I5 Pb2 I8 86.28(4) . .
I5 Pb2 I10 84.73(4) . 1_655
I5 Pb2 I13 170.86(4) . 4_665
I6 Pb2 I5 85.73(3) . .
I6 Pb2 I8 80.93(3) . .
I6 Pb2 I10 167.61(4) . 1_655
I6 Pb2 I13 86.98(4) . 4_665
I8 Pb2 I10 90.57(3) . 1_655
I11 Pb2 I5 88.25(4) . .
I11 Pb2 I6 93.09(4) . .
I11 Pb2 I8 172.17(4) . .
I11 Pb2 I10 94.50(4) . 1_655
I11 Pb2 I13 97.66(4) . 4_665
I13 Pb2 I8 87.13(4) 4_665 .
I13 Pb2 I10 101.67(4) 4_665 1_655
I4 Pb3 I5 177.74(4) . .
I4 Pb3 I6 96.21(3) . .
I4 Pb3 I8 95.42(4) . .
I5 Pb3 I6 83.88(3) . .
I5 Pb3 I8 86.83(4) . .
I6 Pb3 I8 80.63(3) . .
I7 Pb3 I4 88.05(3) . .
I7 Pb3 I5 91.95(3) . .
I7 Pb3 I6 175.17(4) . .
I7 Pb3 I8 96.75(3) . .
I7 Pb3 I12 84.52(3) . .
I12 Pb3 I4 84.92(4) . .
I12 Pb3 I5 92.83(4) . .
I12 Pb3 I6 98.08(3) . .
I12 Pb3 I8 178.70(4) . .
Pb3 I4 Pb1 77.55(3) . .
Pb2 I5 Pb3 79.65(3) . .
Pb2 I6 Pb3 79.67(3) . .
Pb3 I7 Pb1 79.69(3) . .
Pb3 I8 Pb2 76.65(3) . .
Pb1 I10 Pb2 170.54(5) . 1_455
Pb3 I12 Pb1 78.60(3) . .
Pb1 I13 Pb2 172.07(5) . 4_566
C11 N11 C12 118(2) . .
C11 N11 C13 107.8(18) . .
C11 N11 C14 107.2(15) . .
C13 N11 C12 105.0(16) . .
C14 N11 C12 105.5(16) . .
C14 N11 C13 113.3(15) . .
C15 N12 C20 118.4(15) . .
C16 N12 C15 118.4(15) . .
C16 N12 C20 123.0(14) . .
C28 N13 C29 129.4(16) . .
C28 N13 C30 113.1(18) . .
C29 N13 C30 117.5(17) . .
C41 N21 C42 103.9(13) . .
C41 N21 C43 110.5(14) . .
C41 N21 C44 110.0(12) . .
C43 N21 C42 112.5(13) . .
C44 N21 C42 105.6(13) . .
C44 N21 C43 113.8(12) . .
C46 N22 C45 122.2(16) . .
C50 N22 C45 115.8(16) . .
C50 N22 C46 122.0(17) . .
C58 N23 C5 111(2) . .
C59 N23 C58 122(2) . .
C59 N23 C5 126(2) . .
C71 N31 C73 115(3) . .
C71 N31 C74 112(2) . .
C72 N31 C71 106(2) . .
C72 N31 C73 106.4(19) . .
C72 N31 C74 106(2) . .
C73 N31 C74 111.3(17) . .
C76 N32 C75 119(2) . .
C76 N32 C80 126(2) . .
C80 N32 C75 115.4(19) . .
C209 N41 C208 109(2) . .
C209 N41 C212 108(2) . .
C212 N41 C208 122(2) . .
C213 N41 C208 101(2) . .
C213 N41 C209 106(2) . .
C213 N41 C212 110(2) . .
N11 C14 C15 120.3(17) . .
N12 C15 C14 112.9(16) . .
N12 C16 C17 117.1(16) . .
O12 C16 N12 120.9(16) . .
O12 C16 C17 121.9(17) . .
C18 C17 C16 120.7(17) . .
C18 C17 C27 120.1(17) . .
C27 C17 C16 119.1(16) . .
C17 C18 C19 123.1(17) . .
C17 C18 C24 120.7(18) . .
C19 C18 C24 116.1(16) . .
C18 C19 C20 118.7(16) . .
C21 C19 C18 124.7(17) . .
C21 C19 C20 116.4(18) . .
N12 C20 C19 117.2(17) . .
O11 C20 N12 118.5(16) . .
O11 C20 C19 124.3(18) . .
C19 C21 C22 118.5(19) . .
C21 C22 C23 121.7(18) . .
C22 C23 C29 120.5(18) . .
C24 C23 C22 119.9(17) . .
C24 C23 C29 118.9(19) . .
C23 C24 C18 119.0(18) . .
C25 C24 C18 117.7(17) . .
C25 C24 C23 123.3(17) . .
C24 C25 C26 122.9(17) . .
C24 C25 C28 124.2(18) . .
C26 C25 C28 112.7(18) . .
C25 C26 C27 117.8(19) . .
C17 C27 C26 120.8(18) . .
N13 C28 C25 107.8(18) . .
O14 C28 N13 124(2) . .
O14 C28 C25 128(2) . .
N13 C29 C23 115.9(17) . .
O13 C29 N13 123.0(18) . .
O13 C29 C23 121(2) . .
N13 C30 C31 115.4(19) . .
N21 C44 C45 106.7(13) . .
N22 C45 C44 99.5(14) . .
N22 C46 C47 121.8(17) . .
O22 C46 N22 116.4(19) . .
O22 C46 C47 122(2) . .
C46 C47 C48 117.3(18) . .
C57 C47 C46 120.4(18) . .
C57 C47 C48 122.2(19) . .
C49 C48 C47 117.5(19) . .
C54 C48 C47 122(2) . .
C54 C48 C49 121(2) . .
C48 C49 C50 123.9(19) . .
C51 C49 C48 117.4(19) . .
C51 C49 C50 118(2) . .
N22 C50 C49 117.4(19) . .
O21 C50 N22 118.0(19) . .
O21 C50 C49 124.6(19) . .
C49 C51 C52 120(2) . .
C53 C52 C51 119(2) . .
C52 C53 C54 121(2) . .
C52 C53 C59 120(2) . .
C54 C53 C59 119(2) . .
C48 C54 C53 122(2) . .
C48 C54 C55 118(2) . .
C53 C54 C55 120(2) . .
C54 C55 C56 119(2) . .
C58 C55 C54 120(2) . .
C58 C55 C56 121(2) . .
C57 C56 C55 124(2) . .
C47 C57 C56 115(2) . .
O24 C58 N23 119(2) . .
O24 C58 C55 123(2) . .
C55 C58 N23 117(2) . .
N23 C59 C53 122(2) . .
O23 C59 N23 116(2) . .
O23 C59 C53 122(2) . .
C5 C61 C62 112(2) . .
C75 C74 N31 115(2) . .
C74 C75 N32 122.2(19) . .
N32 C76 C77 120(2) . .
O32 C76 N32 115(2) . .
O32 C76 C77 125(3) . .
C84 C78 C77 120.0 . .
C84 C78 C79 116.4(17) . .
C77 C78 C79 123.3(17) . .
C8 C84 C78 120.0 . .
C83 C84 C78 129(2) . .
C83 C84 C8 111(2) . .
C84 C8 C2AA 120.0 . .
C3 C8 C84 125.3(16) . .
C3 C8 C2AA 114.7(16) . .
C87 C2AA C8 120.0 . .
C77 C87 C2AA 120.0 . .
C78 C77 C76 117.4(17) . .
C87 C77 C76 122.5(17) . .
C87 C77 C78 120.0 . .
C78 C79 C80 119(2) . .
C78 C79 C81 118(2) . .
C81 C79 C80 124(2) . .
N32 C80 C79 113(2) . .
O31 C80 N32 122(2) . .
O31 C80 C79 124(2) . .
C82 C81 C79 117(3) . .
C81 C82 C83 127(3) . .
C84 C83 C82 113(3) . .
C84 C83 C4 129(3) . .
C82 C83 C4 118(2) . .
C202 C205 C69 130(2) . .
C205 C69 C303 121.0(13) . .
C214 C209 N41 113(3) . .
O71 C210 N42 117(2) . .
O71 C210 C202 123(2) . .
N42 C210 C202 120.0 . .
C210 N42 C207 120.0 . .
C210 N42 C214 120(2) . .
C207 N42 C214 119(2) . .
O72 C207 N42 113(2) . .
O72 C207 C206 126(2) . .
C206 C207 N42 120.0 . .
C207 C206 C203 120.0 . .
C302 C206 C207 121.3(16) . .
C302 C206 C203 118.5(16) . .
C206 C203 C202 120.0 . .
C206 C203 C204 123(2) . .
C202 C203 C204 117(2) . .
C205 C202 C210 128.0(19) . .
C205 C202 C203 111.6(19) . .
C203 C202 C210 120.0 . .
C209 C214 N42 103(2) . .
C70 C302 C206 120.5(10) . .
C204 C301 C3AA 120.0 . .
C70 C301 C204 123.8(11) . .
C70 C301 C3AA 116.2(11) . .
C301 C204 C203 112.4(16) . .
C303 C204 C203 127.4(16) . .
C303 C204 C301 120.0 . .
C69 C303 C204 110.4(12) . .
C69 C303 C63 129.6(13) . .
C63 C303 C204 120.0 . .
C303 C63 N1AA 120.0 . .
O4AA C63 C303 113.7(11) . .
O4AA C63 N1AA 125.3(11) . .
C63 N1AA C3AA 120.0 . .
C1AA N1AA C63 121.1(6) . .
C1AA N1AA C3AA 118.9(6) . .
N1AA C3AA C301 120.0 . .
O65 C3AA C301 117.8(11) . .
O65 C3AA N1AA 122.2(11) . .
C302 C70 C301 122.0(11) . .
N23 C5 C61 105(2) . .
C3 N2 C4 118.5(12) . .
C3 N2 C0AA 133.4(17) . .
C4 N2 C0AA 108.0(17) . .
C8 C3 O1AA 124.9(17) . .
N2 C3 C8 120.7(18) . .
N2 C3 O1AA 114.1(19) . .
O1 C4 C83 120.6(19) . .
O1 C4 N2 125(2) . .
N2 C4 C83 114.9(19) . .
C36 C0AA N2 108(3) . .
N1AA C1AA C4AA 106.9(8) . .

loop_
_geom_bond_atom_site_label_1
_geom_bond_atom_site_label_2
_geom_bond_distance
_geom_bond_site_symmetry_2
Pb1 I4 3.3655(14) .
Pb1 I7 3.2700(15) .
Pb1 I9 3.1037(14) .
Pb1 I10 3.2736(15) .
Pb1 I12 3.3025(15) .
Pb1 I13 3.3018(14) .
Pb2 I5 3.2054(13) .
Pb2 I6 3.1770(15) .
Pb2 I8 3.3558(13) .
Pb2 I10 3.4014(15) 1_655
Pb2 I11 3.1276(14) .
Pb2 I13 3.3142(14) 4_665
Pb3 I4 3.2259(14) .
Pb3 I5 3.2349(14) .
Pb3 I6 3.2615(15) .
Pb3 I7 3.1737(15) .
Pb3 I8 3.2949(14) .
Pb3 I12 3.2163(14) .
I10 Pb2 3.4015(15) 1_455
I13 Pb2 3.3141(14) 4_566
N11 C11 1.43(3) .
N11 C12 1.49(3) .
N11 C13 1.48(2) .
N11 C14 1.47(2) .
N12 C15 1.42(2) .
N12 C16 1.41(2) .
N12 C20 1.46(2) .
N13 C28 1.42(3) .
N13 C29 1.45(3) .
N13 C30 1.47(2) .
N21 C41 1.48(2) .
N21 C42 1.52(2) .
N21 C43 1.49(2) .
N21 C44 1.49(2) .
N22 C45 1.47(2) .
N22 C46 1.41(2) .
N22 C50 1.38(2) .
N23 C58 1.45(3) .
N23 C59 1.28(3) .
N23 C5 1.52(3) .
N31 C71 1.43(4) .
N31 C72 1.39(3) .
N31 C73 1.43(3) .
N31 C74 1.48(3) .
N32 C75 1.55(3) .
N32 C76 1.36(3) .
N32 C80 1.42(3) .
N41 C208 1.58(3) .
N41 C209 1.56(3) .
N41 C212 1.57(3) .
N41 C213 1.44(3) .
O11 C20 1.20(2) .
O12 C16 1.24(2) .
O13 C29 1.24(3) .
O14 C28 1.12(2) .
O21 C50 1.24(2) .
O22 C46 1.23(2) .
O23 C59 1.17(3) .
O24 C58 1.33(3) .
O31 C80 1.22(3) .
O32 C76 1.24(3) .
O71 C210 1.31(2) .
O72 C207 1.26(3) .
C14 C15 1.49(2) .
C16 C17 1.51(2) .
C17 C18 1.38(2) .
C17 C27 1.39(2) .
C18 C19 1.41(3) .
C18 C24 1.46(2) .
C19 C20 1.51(2) .
C19 C21 1.34(2) .
C21 C22 1.35(2) .
C22 C23 1.42(3) .
C23 C24 1.37(3) .
C23 C29 1.49(2) .
C24 C25 1.36(3) .
C25 C26 1.42(3) .
C25 C28 1.58(3) .
C26 C27 1.42(2) .
C30 C31 1.52(3) .
C44 C45 1.70(2) .
C46 C47 1.46(3) .
C47 C48 1.47(3) .
C47 C57 1.39(3) .
C48 C49 1.42(3) .
C48 C54 1.35(3) .
C49 C50 1.45(3) .
C49 C51 1.41(3) .
C51 C52 1.43(3) .
C52 C53 1.36(3) .
C53 C54 1.37(3) .
C53 C59 1.44(3) .
C54 C55 1.42(3) .
C55 C56 1.46(3) .
C55 C58 1.40(3) .
C56 C57 1.40(3) .
C61 C62 1.77(5) .
C61 C5 1.66(4) .
C74 C75 1.47(3) .
C76 C77 1.44(3) .
C78 C84 1.3900 .
C78 C77 1.3900 .
C78 C79 1.41(3) .
C84 C8 1.3900 .
C84 C83 1.29(3) .
C8 C2AA 1.3900 .
C8 C3 1.39(3) .
C2AA C87 1.3900 .
C87 C77 1.3900 .
C79 C80 1.53(3) .
C79 C81 1.47(3) .
C81 C82 1.32(3) .
C82 C83 1.40(4) .
C83 C4 1.49(3) .
C205 C69 1.350(10) .
C205 C202 1.348(10) .
C69 C303 1.359(10) .
C209 C214 1.46(3) .
C210 N42 1.3900 .
C210 C202 1.3900 .
N42 C207 1.3900 .
N42 C214 1.51(3) .
C207 C206 1.3900 .
C206 C203 1.3900 .
C206 C302 1.370(9) .
C203 C202 1.3900 .
C203 C204 1.473(18) .
C302 C70 1.345(9) .
C301 C204 1.3900 .
C301 C3AA 1.3900 .
C301 C70 1.358(10) .
C204 C303 1.3900 .
C303 C63 1.3900 .
C63 N1AA 1.3900 .
C63 O4AA 1.260(9) .
N1AA C3AA 1.3900 .
N1AA C1AA 1.380(6) .
C3AA O65 1.267(10) .
O1 C4 1.26(2) .
N2 C3 1.376(10) .
N2 C4 1.378(10) .
N2 C0AA 1.56(3) .
C3 O1AA 1.40(3) .
C0AA C36 1.35(5) .
C1AA C4AA 1.546(10) .
